data_7150259
loop_
_publ_author_name
'Clarke, Paul A.'
'Martin, William H. C.'
'Hargreaves, Jason M.'
'Wilson, Claire'
'Blake, Alexander J.'

_publ_section_title
;
 The one-pot, multi-component construction of highly substituted
 tetrahydropyran-4-ones using the Maitland--Japp reaction
;
_journal_issue 19
_journal_name_full 'Organic &amp; Biomolecular Chemistry'
_journal_page_first 3551
_journal_paper_doi 10.1039/b508252h
_journal_volume 3
_journal_year 2005
_chemical_formula_moiety 'C19 H18 O4'
_chemical_formula_sum 'C19 H18 O4'
_chemical_formula_weight 310.33
_space_group_IT_number 2
_symmetry_cell_setting triclinic
_symmetry_space_group_name_Hall '-P 1'
_symmetry_space_group_name_H-M 'P -1'
_cell_angle_alpha 82.937(2)
_cell_angle_beta 85.273(2)
_cell_angle_gamma 77.190(2)
_cell_formula_units_Z 2
_cell_length_a 5.5429(5)
_cell_length_b 9.5351(8)
_cell_length_c 15.1955(13)
_cell_measurement_temperature 150(2)
_cell_volume 775.9(2)
_diffrn_ambient_temperature 150(2)
_exptl_crystal_density_diffrn 1.328
_cod_depositor_comments
;
The following automatic conversions were performed:
'_symmetry_cell_setting' value 'Triclinic' changed to 'triclinic'
according to '/home/saulius/struct/CIF-dictionaries/cif_core.dic'
dictionary named 'cif_core.dic' version 2.4.1 from 2010-06-29.

Automatic conversion script
Id: cif_fix_enum 1527 2010-12-29 10:47:43Z saulius 
;
_cod_database_code 7150259
_cod_duplicate_entry 7101001

loop_
_symmetry_equiv_pos_as_xyz
'x, y, z'
'-x, -y, -z'

loop_
_atom_site_label
_atom_site_type_symbol
_atom_site_fract_x
_atom_site_fract_y
_atom_site_fract_z
_atom_site_U_iso_or_equiv
_atom_site_adp_type
_atom_site_occupancy
_atom_site_symmetry_multiplicity
_atom_site_calc_flag
_atom_site_refinement_flags
_atom_site_disorder_assembly
_atom_site_disorder_group
O1 O 0.23095(14) 0.45429(8) 0.73671(5) 0.0239(2) Uani 1 1 d . . .
C2 C 0.2794(2) 0.33865(12) 0.80772(7) 0.0238(3) Uani 1 1 d . . .
H2 H 0.4360 0.3463 0.8333 0.029 Uiso 1 1 calc R . .
C3 C 0.0796(2) 0.35714(12) 0.88215(7) 0.0261(3) Uani 1 1 d . . .
C4 C -0.1386(2) 0.45142(13) 0.87004(8) 0.0266(3) Uani 1 1 d . . .
C5 C -0.1962(2) 0.53944(13) 0.78324(8) 0.0265(3) Uani 1 1 d . . .
H5A H -0.1858 0.6407 0.7875 0.032 Uiso 1 1 calc R . .
H5B H -0.3677 0.5394 0.7694 0.032 Uiso 1 1 calc R . .
C6 C -0.0165(2) 0.47942(12) 0.70875(7) 0.0226(2) Uani 1 1 d . . .
H6 H -0.0522 0.3859 0.6960 0.027 Uiso 1 1 calc R . .
C7 C -0.0434(2) 0.58455(12) 0.62565(7) 0.0219(2) Uani 1 1 d . . .
C8 C -0.2287(2) 0.58579(13) 0.56939(8) 0.0272(3) Uani 1 1 d . . .
H8 H -0.3316 0.5175 0.5820 0.033 Uiso 1 1 calc R . .
C9 C -0.2650(2) 0.68606(14) 0.49477(8) 0.0315(3) Uani 1 1 d . . .
H9 H -0.3927 0.6862 0.4567 0.038 Uiso 1 1 calc R . .
C10 C -0.1155(2) 0.78593(14) 0.47569(8) 0.0327(3) Uani 1 1 d . . .
H10 H -0.1400 0.8545 0.4246 0.039 Uiso 1 1 calc R . .
C11 C 0.0696(2) 0.78496(14) 0.53160(8) 0.0321(3) Uani 1 1 d . . .
H11 H 0.1725 0.8532 0.5188 0.038 Uiso 1 1 calc R . .
C12 C 0.1060(2) 0.68502(12) 0.60625(8) 0.0273(3) Uani 1 1 d . . .
H12 H 0.2336 0.6852 0.6443 0.033 Uiso 1 1 calc R . .
C13 C 0.3324(2) 0.19252(12) 0.77059(7) 0.0226(2) Uani 1 1 d . . .
C14 C 0.5473(2) 0.15643(13) 0.71664(8) 0.0280(3) Uani 1 1 d . . .
H14 H 0.6544 0.2225 0.7044 0.034 Uiso 1 1 calc R . .
C15 C 0.6077(2) 0.02610(14) 0.68059(8) 0.0321(3) Uani 1 1 d . . .
H15 H 0.7548 0.0034 0.6437 0.039 Uiso 1 1 calc R . .
C16 C 0.4536(2) -0.07139(13) 0.69837(8) 0.0315(3) Uani 1 1 d . . .
H16 H 0.4949 -0.1613 0.6739 0.038 Uiso 1 1 calc R . .
C17 C 0.2397(2) -0.03732(13) 0.75185(8) 0.0313(3) Uani 1 1 d . . .
H17 H 0.1337 -0.1040 0.7642 0.038 Uiso 1 1 calc R . .
C18 C 0.1786(2) 0.09441(13) 0.78780(8) 0.0267(3) Uani 1 1 d . . .
H18 H 0.0308 0.1173 0.8243 0.032 Uiso 1 1 calc R . .
C19 C 0.1323(3) 0.28397(13) 0.97061(8) 0.0323(3) Uani 1 1 d . . .
O20 O 0.36500(18) 0.20706(10) 0.97521(6) 0.0379(2) Uani 1 1 d . . .
C21 C 0.4426(3) 0.14399(16) 1.06276(9) 0.0492(4) Uani 1 1 d . . .
H21A H 0.6149 0.0902 1.0581 0.074 Uiso 1 1 calc R . .
H21B H 0.3360 0.0781 1.0882 0.074 Uiso 1 1 calc R . .
H21C H 0.4295 0.2210 1.1012 0.074 Uiso 1 1 calc R . .
O22 O -0.0171(2) 0.29259(11) 1.03505(6) 0.0422(3) Uani 1 1 d . . .
O23 O -0.32058(17) 0.47959(10) 0.93325(6) 0.0350(2) Uani 1 1 d . . .
H23 H -0.2757 0.4314 0.9814 0.052 Uiso 1 1 calc R . .

loop_
_atom_site_aniso_label
_atom_site_aniso_U_11
_atom_site_aniso_U_22
_atom_site_aniso_U_33
_atom_site_aniso_U_23
_atom_site_aniso_U_13
_atom_site_aniso_U_12
O1 0.0233(4) 0.0226(4) 0.0247(4) 0.0020(3) -0.0047(3) -0.0041(3)
C2 0.0270(6) 0.0217(6) 0.0221(6) 0.0002(4) -0.0066(5) -0.0039(4)
C3 0.0354(7) 0.0225(6) 0.0202(6) -0.0024(4) -0.0033(5) -0.0049(5)
C4 0.0333(7) 0.0251(6) 0.0217(6) -0.0041(5) 0.0027(5) -0.0076(5)
C5 0.0258(6) 0.0263(6) 0.0247(6) -0.0004(5) 0.0002(5) -0.0020(5)
C6 0.0221(6) 0.0233(6) 0.0223(6) -0.0016(4) -0.0032(4) -0.0044(4)
C7 0.0223(6) 0.0210(6) 0.0201(5) -0.0033(4) 0.0008(4) -0.0002(4)
C8 0.0259(6) 0.0281(6) 0.0269(6) -0.0026(5) -0.0022(5) -0.0040(5)
C9 0.0300(7) 0.0365(7) 0.0252(6) -0.0023(5) -0.0070(5) 0.0001(5)
C10 0.0369(7) 0.0297(7) 0.0241(6) 0.0050(5) 0.0014(5) 0.0029(5)
C11 0.0329(7) 0.0275(6) 0.0333(7) 0.0036(5) 0.0025(5) -0.0066(5)
C12 0.0274(6) 0.0261(6) 0.0278(6) -0.0010(5) -0.0034(5) -0.0049(5)
C13 0.0249(6) 0.0221(6) 0.0193(5) 0.0005(4) -0.0076(4) -0.0012(4)
C14 0.0253(6) 0.0283(6) 0.0300(6) -0.0012(5) -0.0040(5) -0.0049(5)
C15 0.0286(7) 0.0332(7) 0.0311(7) -0.0058(5) -0.0024(5) 0.0022(5)
C16 0.0388(7) 0.0229(6) 0.0315(7) -0.0063(5) -0.0126(5) 0.0021(5)
C17 0.0365(7) 0.0254(6) 0.0338(7) -0.0010(5) -0.0101(5) -0.0088(5)
C18 0.0267(6) 0.0269(6) 0.0261(6) -0.0017(5) -0.0046(5) -0.0040(5)
C19 0.0495(8) 0.0233(6) 0.0241(6) -0.0032(5) -0.0055(6) -0.0062(5)
O20 0.0549(6) 0.0290(5) 0.0247(5) -0.0006(4) -0.0127(4) 0.0046(4)
C21 0.0781(11) 0.0362(8) 0.0267(7) 0.0009(6) -0.0198(7) 0.0056(7)
O22 0.0596(7) 0.0418(6) 0.0225(5) 0.0005(4) 0.0011(4) -0.0084(5)
O23 0.0406(5) 0.0365(5) 0.0234(5) -0.0013(4) 0.0070(4) -0.0032(4)

loop_
_geom_bond_atom_site_label_1
_geom_bond_atom_site_label_2
_geom_bond_distance
_geom_bond_site_symmetry_2
_geom_bond_publ_flag
O1 C2 1.4408(13) . ?
O1 C6 1.4300(13) . ?
C2 C3 1.5142(16) . ?
C2 C13 1.5267(16) . ?
C2 H2 1.0000 . ?
C3 C4 1.3484(18) . ?
C3 C19 1.4569(16) . ?
C4 O23 1.3402(14) . ?
C4 C5 1.4915(16) . ?
C5 C6 1.5237(16) . ?
C5 H5A 0.9900 . ?
C5 H5B 0.9900 . ?
C6 C7 1.5084(15) . ?
C6 H6 1.0000 . ?
C7 C8 1.3863(16) . ?
C7 C12 1.3902(16) . ?
C8 C9 1.3878(17) . ?
C8 H8 0.9500 . ?
C9 C10 1.3854(18) . ?
C9 H9 0.9500 . ?
C10 C11 1.3828(19) . ?
C10 H10 0.9500 . ?
C11 C12 1.3864(16) . ?
C11 H11 0.9500 . ?
C12 H12 0.9500 . ?
C13 C18 1.3882(16) . ?
C13 C14 1.3917(16) . ?
C14 C15 1.3817(17) . ?
C14 H14 0.9500 . ?
C15 C16 1.3855(18) . ?
C15 H15 0.9500 . ?
C16 C17 1.3811(18) . ?
C16 H16 0.9500 . ?
C17 C18 1.3930(17) . ?
C17 H17 0.9500 . ?
C18 H18 0.9500 . ?
C19 O22 1.2277(16) . ?
C19 O20 1.3377(17) . ?
O20 C21 1.4489(15) . ?
C21 H21A 0.9800 . ?
C21 H21B 0.9800 . ?
C21 H21C 0.9800 . ?
O23 H23 0.8400 . ?
